data_1501682
loop_
_publ_author_name
'Matsuoka, Naoki'
'Tsuchimoto, Masanobu'
'Yoshioka, Naoki'

_publ_section_title
;
 Theoretical study of magnetic properties of oxovanadium(IV) complex
 self-assemblies with tetradentate Schiff base ligands.
;
_journal_issue 26
_journal_name_full 'The journal of physical chemistry. B'
_journal_page_first 8465
_journal_page_last 8473
_journal_paper_doi 10.1021/jp111779k
_journal_volume 115
_journal_year 2011
_chemical_formula_moiety 'C17 H16 N2 O3 V '
_chemical_formula_sum 'C17 H16 N2 O3 V'
_chemical_formula_weight 347.27
_space_group_IT_number 19
_symmetry_cell_setting orthorhombic
_symmetry_Int_Tables_number 19
_symmetry_space_group_name_Hall 'P 2ac 2ab'
_symmetry_space_group_name_H-M 'P 21 21 21'
_cell_angle_alpha 90
_cell_angle_beta 90
_cell_angle_gamma 90
_cell_formula_units_Z 4
_cell_length_a 11.905(3)
_cell_length_b 17.238(5)
_cell_length_c 7.529(1)
_cell_measurement_reflns_used 25
_cell_measurement_temperature 298
_cell_measurement_theta_max 14.1
_cell_measurement_theta_min 10.1
_cell_volume 1545.1(6)
_diffrn_measured_fraction_theta_full 1.0
_diffrn_measured_fraction_theta_max 1.0
_diffrn_measurement_device_type 'Rigaku AFC7R'
_diffrn_measurement_method \q-2\q
_diffrn_radiation_type 'Mo K\a'
_diffrn_radiation_wavelength 0.71073
_diffrn_reflns_av_R_equivalents 0.014
_diffrn_reflns_limit_h_max 15
_diffrn_reflns_limit_h_min -6
_diffrn_reflns_limit_k_max 22
_diffrn_reflns_limit_k_min 0
_diffrn_reflns_limit_l_max 4
_diffrn_reflns_limit_l_min -9
_diffrn_reflns_number 2576
_diffrn_reflns_theta_full 27.50
_diffrn_reflns_theta_max 27.50
_diffrn_standards_decay_% 0
_diffrn_standards_interval_count 150
_diffrn_standards_number 3
_exptl_absorpt_coefficient_mu 0.658
_exptl_absorpt_correction_T_max 0.993
_exptl_absorpt_correction_T_min 0.852
_exptl_absorpt_correction_type psi-scan
_exptl_absorpt_process_details '(North et al., 1968)'
_exptl_crystal_colour orange
_exptl_crystal_density_diffrn 1.493
_exptl_crystal_density_method 'not measured'
_exptl_crystal_description prism
_exptl_crystal_size_max 0.350
_exptl_crystal_size_mid 0.120
_exptl_crystal_size_min 0.120
_refine_diff_density_max 0.21
_refine_diff_density_min -0.42
_refine_ls_abs_structure_details Flack(1983)
_refine_ls_abs_structure_Flack -0.03(4)
_refine_ls_extinction_method none
_refine_ls_goodness_of_fit_ref 1.102
_refine_ls_hydrogen_treatment noref
_refine_ls_number_parameters 208
_refine_ls_number_reflns 2171
_refine_ls_R_factor_gt 0.0302
_refine_ls_shift/su_max 0.001
_refine_ls_structure_factor_coef Fsqd
_refine_ls_weighting_details 'w = 1/[\s^2^(Fo^2^) + (0.0293P)^2^+0.7136P] where P=(Fo^2^+2Fc^2^)/3'
_refine_ls_weighting_scheme calc
_refine_ls_wR_factor_ref 0.0787
_reflns_number_gt 1901
_reflns_number_total 2171
_reflns_threshold_expression I>2\s(I)
_cod_data_source_file jp111779k_si_002.cif
_cod_data_source_block '[VO(salpn)]'
_cod_original_sg_symbol_H-M 'P 21 21 21   '
_cod_original_formula_sum 'C17 H16 N2 O3 V '
_cod_database_code 1501682

loop_
_symmetry_equiv_pos_as_xyz
x,y,z
1/2-x,-y,1/2+z
1/2+x,1/2-y,-z
-x,1/2+y,1/2-z

loop_
_atom_site_label
_atom_site_type_symbol
_atom_site_fract_x
_atom_site_fract_y
_atom_site_fract_z
_atom_site_U_iso_or_equiv
_atom_site_adp_type
_atom_site_occupancy
_atom_site_calc_flag
V1 V 0.25758(4) 0.00640(2) 0.24596(6) 0.0239(1) Uani 1.00 d
O2 O 0.2328(2) -0.0137(1) 0.0389(3) 0.0305(5) Uani 1.00 d
O3 O 0.4201(2) 0.0170(1) 0.2526(3) 0.0343(4) Uani 1.00 d
O4 O 0.2528(2) 0.1189(1) 0.2523(3) 0.0334(4) Uani 1.00 d
N5 N 0.2786(2) -0.1102(1) 0.3174(3) 0.0286(6) Uani 1.00 d
N6 N 0.0876(2) 0.0067(2) 0.3161(3) 0.0296(5) Uani 1.00 d
C7 C 0.4959(3) -0.0253(2) 0.3326(4) 0.0322(7) Uani 1.00 d
C8 C 0.6061(3) 0.0042(2) 0.3480(5) 0.0452(9) Uani 1.00 d
C9 C 0.6883(3) -0.0366(3) 0.4371(8) 0.066(1) Uani 1.00 d
C10 C 0.6683(4) -0.1081(3) 0.5066(7) 0.068(1) Uani 1.00 d
C11 C 0.5623(3) -0.1401(2) 0.4897(6) 0.0501(10) Uani 1.00 d
C12 C 0.4749(3) -0.0998(2) 0.4037(4) 0.0329(7) Uani 1.00 d
C13 C 0.3688(3) -0.1392(2) 0.3820(5) 0.0339(7) Uani 1.00 d
C14 C 0.1828(3) -0.1639(2) 0.2925(5) 0.0392(9) Uani 1.00 d
C15 C 0.0747(3) -0.1349(2) 0.3778(5) 0.0373(8) Uani 1.00 d
C16 C 0.0232(3) -0.0649(2) 0.2873(5) 0.0393(8) Uani 1.00 d
C17 C 0.0354(3) 0.0653(2) 0.3812(5) 0.0343(7) Uani 1.00 d
C18 C 0.0792(3) 0.1423(2) 0.4068(4) 0.0349(7) Uani 1.00 d
C19 C 0.0120(3) 0.1966(2) 0.4977(5) 0.0451(9) Uani 1.00 d
C20 C 0.0455(4) 0.2721(2) 0.5200(6) 0.056(1) Uani 1.00 d
C21 C 0.1457(4) 0.2958(2) 0.4454(6) 0.055(1) Uani 1.00 d
C22 C 0.2140(3) 0.2446(2) 0.3534(5) 0.0430(9) Uani 1.00 d
C23 C 0.1839(3) 0.1659(2) 0.3355(4) 0.0326(7) Uani 1.00 d
H8 H 0.6240 0.0527 0.2958 0.0542 Uiso 1.00 calc
H9 H 0.7606 -0.0140 0.4509 0.0785 Uiso 1.00 calc
H10 H 0.7265 -0.1359 0.5646 0.0809 Uiso 1.00 calc
H11 H 0.5481 -0.1899 0.5374 0.0607 Uiso 1.00 calc
H13 H 0.3655 -0.1919 0.4189 0.0406 Uiso 1.00 calc
H14A H 0.1703 -0.1705 0.1686 0.0467 Uiso 1.00 calc
H14B H 0.2017 -0.2127 0.3438 0.0467 Uiso 1.00 calc
H15A H 0.0214 -0.1757 0.3759 0.0450 Uiso 1.00 calc
H15B H 0.0908 -0.1211 0.4974 0.0450 Uiso 1.00 calc
H16A H 0.0202 -0.0749 0.1629 0.0469 Uiso 1.00 calc
H16B H -0.0505 -0.0578 0.3316 0.0469 Uiso 1.00 calc
H17 H -0.0404 0.0569 0.4167 0.0411 Uiso 1.00 calc
H19 H -0.0584 0.1806 0.5447 0.0540 Uiso 1.00 calc
H20 H 0.0005 0.3074 0.5863 0.0673 Uiso 1.00 calc
H21 H 0.1680 0.3483 0.4570 0.0667 Uiso 1.00 calc
H22 H 0.2817 0.2627 0.3020 0.0518 Uiso 1.00 calc

loop_
_atom_site_aniso_label
_atom_site_aniso_U_11
_atom_site_aniso_U_22
_atom_site_aniso_U_33
_atom_site_aniso_U_12
_atom_site_aniso_U_13
_atom_site_aniso_U_23
V1 0.0273(2) 0.0272(2) 0.0173(2) -0.0013(2) 0.0009(2) 0.0007(2)
O2 0.034(1) 0.037(1) 0.0200(10) -0.0025(10) -0.0004(9) -0.0008(8)
O3 0.0293(9) 0.041(1) 0.033(1) -0.0042(8) 0.001(1) 0.007(1)
O4 0.039(1) 0.0287(9) 0.0320(10) -0.0013(9) 0.005(2) 0.001(1)
N5 0.032(1) 0.030(1) 0.024(1) -0.004(1) 0.001(1) -0.003(1)
N6 0.028(1) 0.034(1) 0.027(1) -0.001(1) -0.0013(10) 0.000(1)
C7 0.030(1) 0.041(2) 0.026(1) 0.003(1) 0.004(1) -0.010(1)
C8 0.031(1) 0.049(2) 0.056(2) -0.002(2) 0.006(2) -0.005(2)
C9 0.027(2) 0.074(3) 0.097(4) 0.002(2) -0.005(2) -0.016(3)
C10 0.044(2) 0.064(3) 0.094(4) 0.018(2) -0.019(3) -0.001(3)
C11 0.042(2) 0.047(2) 0.062(3) 0.010(2) -0.007(2) 0.000(2)
C12 0.033(2) 0.037(2) 0.028(2) 0.004(1) 0.000(1) -0.006(1)
C13 0.040(2) 0.030(2) 0.032(2) 0.004(1) 0.002(1) -0.001(1)
C14 0.040(2) 0.031(2) 0.047(2) -0.008(1) -0.002(2) -0.004(1)
C15 0.035(2) 0.035(2) 0.041(2) -0.014(1) 0.000(2) 0.003(2)
C16 0.033(2) 0.040(2) 0.045(2) -0.007(1) -0.004(2) 0.000(2)
C17 0.027(1) 0.041(2) 0.035(2) 0.004(1) 0.001(1) 0.005(2)
C18 0.040(2) 0.038(2) 0.027(2) 0.011(1) -0.004(1) 0.001(1)
C19 0.049(2) 0.050(2) 0.036(2) 0.018(2) 0.002(2) 0.002(2)
C20 0.065(3) 0.050(2) 0.053(2) 0.030(2) -0.009(2) -0.007(2)
C21 0.069(3) 0.033(2) 0.064(3) 0.012(2) -0.019(2) -0.008(2)
C22 0.045(2) 0.034(2) 0.050(2) 0.002(1) -0.011(2) -0.001(2)
C23 0.039(2) 0.034(2) 0.025(2) 0.006(1) -0.010(1) 0.001(1)

loop_
_atom_type_symbol
_atom_type_description
_atom_type_scat_dispersion_real
_atom_type_scat_dispersion_imag
_atom_type_scat_source
C C 0.003 0.002
;International Tables for Crystallography
(1992, Vol. C, Tables 4.2.6.8 and 6.1.1.4)
;
H H 0.000 0.000
;International Tables for Crystallography
(1992, Vol. C, Table 6.1.1.4)
;
N N 0.006 0.003
;International Tables for Crystallography
(1992, Vol. C, Tables 4.2.6.8 and 6.1.1.4)
;
O O 0.011 0.006
;International Tables for Crystallography
(1992, Vol. C, Tables 4.2.6.8 and 6.1.1.4)
;
V V 0.300 0.529
;International Tables for Crystallography
(1992, Vol. C, Tables 4.2.6.8 and 6.1.1.4)
;

loop_
_geom_angle_atom_site_label_1
_geom_angle_atom_site_label_2
_geom_angle_atom_site_label_3
_geom_angle
_geom_angle_site_symmetry_1
_geom_angle_site_symmetry_3
_geom_angle_publ_flag
O2 V1 O2 168.14(4) . 2_555 yes
O2 V1 O3 103.0(1) . . yes
O2 V1 O4 103.4(1) . . yes
O2 V1 N5 93.7(1) . . yes
O2 V1 N6 93.8(1) . . yes
O2 V1 O3 85.27(9) 2_555 . yes
O2 V1 O4 85.44(9) 2_555 . yes
O2 V1 N5 78.01(9) 2_555 . yes
O2 V1 N6 78.37(9) 2_555 . yes
O3 V1 O4 86.23(9) . . yes
O3 V1 N5 88.01(9) . . yes
O3 V1 N6 163.0(1) . . yes
O4 V1 N5 162.87(10) . . yes
O4 V1 N6 87.87(9) . . yes
N5 V1 N6 93.04(10) . . yes
V1 O2 V1 159.3(1) . 2_554 yes
V1 O3 C7 130.2(2) . . yes
V1 O4 C23 130.3(2) . . yes
V1 N5 C13 124.8(2) . . yes
V1 N5 C14 118.4(2) . . yes
C13 N5 C14 116.8(3) . . yes
V1 N6 C16 117.7(2) . . yes
V1 N6 C17 124.6(2) . . yes
C16 N6 C17 117.7(3) . . yes
O3 C7 C8 118.5(3) . . yes
O3 C7 C12 124.0(3) . . yes
C8 C7 C12 117.4(3) . . yes
C7 C8 C9 121.0(4) . . yes
C7 C8 H8 119.5 . . no
C9 C8 H8 119.5 . . no
C8 C9 C10 121.7(4) . . yes
C8 C9 H9 119.1 . . no
C10 C9 H9 119.2 . . no
C9 C10 C11 119.1(4) . . yes
C9 C10 H10 120.5 . . no
C11 C10 H10 120.5 . . no
C10 C11 C12 121.3(4) . . yes
C10 C11 H11 119.4 . . no
C12 C11 H11 119.3 . . no
C7 C12 C11 119.4(3) . . yes
C7 C12 C13 122.6(3) . . yes
C11 C12 C13 117.8(3) . . yes
N5 C13 C12 126.5(3) . . yes
N5 C13 H13 116.6 . . no
C12 C13 H13 116.9 . . no
N5 C14 C15 113.1(3) . . yes
N5 C14 H14A 108.6 . . no
N5 C14 H14B 108.5 . . no
C15 C14 H14A 108.7 . . no
C15 C14 H14B 108.6 . . no
H14A C14 H14B 109.2 . . no
C14 C15 C16 114.4(3) . . yes
C14 C15 H15A 108.4 . . no
C14 C15 H15B 108.1 . . no
C16 C15 H15A 108.3 . . no
C16 C15 H15B 107.9 . . no
H15A C15 H15B 109.6 . . no
N6 C16 C15 113.1(3) . . yes
N6 C16 H16A 108.5 . . no
N6 C16 H16B 108.9 . . no
C15 C16 H16A 108.2 . . no
C15 C16 H16B 108.6 . . no
H16A C16 H16B 109.5 . . no
N6 C17 C18 127.0(3) . . yes
N6 C17 H17 116.6 . . no
C18 C17 H17 116.5 . . no
C17 C18 C19 118.2(3) . . yes
C17 C18 C23 122.2(3) . . yes
C19 C18 C23 119.5(3) . . yes
C18 C19 C20 121.7(4) . . yes
C18 C19 H19 119.3 . . no
C20 C19 H19 119.0 . . no
C19 C20 C21 118.8(4) . . yes
C19 C20 H20 120.5 . . no
C21 C20 H20 120.7 . . no
C20 C21 C22 121.5(3) . . yes
C20 C21 H21 119.2 . . no
C22 C21 H21 119.3 . . no
C21 C22 C23 120.8(3) . . yes
C21 C22 H22 119.6 . . no
C23 C22 H22 119.6 . . no
O4 C23 C18 123.6(3) . . yes
O4 C23 C22 118.7(3) . . yes
C18 C23 C22 117.6(3) . . yes

loop_
_geom_bond_atom_site_label_1
_geom_bond_atom_site_label_2
_geom_bond_distance
_geom_bond_site_symmetry_2
_geom_bond_publ_flag
V1 O2 1.624(2) . yes
V1 O2 2.212(2) 2_555 yes
V1 O3 1.944(2) . yes
V1 O4 1.941(2) . yes
V1 N5 2.096(2) . yes
V1 N6 2.092(3) . yes
O3 C7 1.308(4) . yes
O4 C23 1.312(4) . yes
N5 C13 1.280(4) . yes
N5 C14 1.481(4) . yes
N6 C16 1.469(4) . yes
N6 C17 1.283(4) . yes
C7 C8 1.413(4) . yes
C7 C12 1.414(5) . yes
C8 C9 1.379(6) . yes
C8 H8 0.948 . no
C9 C10 1.361(7) . yes
C9 H9 0.950 . no
C10 C11 1.383(6) . yes
C10 H10 0.950 . no
C11 C12 1.409(5) . yes
C11 H11 0.945 . no
C12 C13 1.443(5) . yes
C13 H13 0.951 . no
C14 C15 1.522(5) . yes
C14 H14A 0.951 . no
C14 H14B 0.952 . no
C15 C16 1.516(5) . yes
C15 H15A 0.947 . no
C15 H15B 0.951 . no
C16 H16A 0.953 . no
C16 H16B 0.947 . no
C17 C18 1.440(5) . yes
C17 H17 0.952 . no
C18 C19 1.408(5) . yes
C18 C23 1.417(5) . yes
C19 C20 1.372(6) . yes
C19 H19 0.950 . no
C20 C21 1.380(6) . yes
C20 H20 0.952 . no
C21 C22 1.386(6) . yes
C21 H21 0.947 . no
C22 C23 1.410(5) . yes
C22 H22 0.947 . no
